data_2208548
loop_
_publ_author_name
'Osi\'nski, Piotr W.'
'Saadi, Jakub'
'Ricken, Stefan'
'Sch\"urmann, Markus'
'Preut, Hans'
'Pietrusiewicz, Michal'
'Eilbracht, Peter'

_publ_section_title
;
 ({-})-Menthyl
 (<i>S</i>~P~,<i>R</i>~S~)-(2-<i>p</i>-tolylsulfinylethyl)phenylphosphinate
;
_journal_coeditor_code CI2010
_journal_issue 4
_journal_name_full 'Acta Crystallographica Section E'
_journal_page_first o1248
_journal_page_last o1249
_journal_paper_doi 10.1107/S1600536806007458
_journal_volume 62
_journal_year 2006
_chemical_formula_iupac 'C25 H35 O3 P S'
_chemical_formula_moiety 'C25 H35 O3 P S'
_chemical_formula_sum 'C25 H35 O3 P S'
_chemical_formula_weight 446.56
_chemical_name_systematic
;
(-)-Menthyl (S~P~,R~S~)-(2-p-tolylsulfinylethyl)phenylphosphinate
;
_space_group_IT_number 19
_symmetry_cell_setting orthorhombic
_symmetry_space_group_name_Hall 'P 2ac 2ab'
_symmetry_space_group_name_H-M 'P 21 21 21'
_atom_sites_solution_hydrogens geom
_atom_sites_solution_primary direct
_atom_sites_solution_secondary difmap
_audit_creation_method SHELXL-97
_cell_angle_alpha 90.00
_cell_angle_beta 90.00
_cell_angle_gamma 90.00
_cell_formula_units_Z 4
_cell_length_a 5.6199(11)
_cell_length_b 16.824(3)
_cell_length_c 26.870(5)
_cell_measurement_reflns_used 10129
_cell_measurement_temperature 291.0(10)
_cell_measurement_theta_max 29.02
_cell_measurement_theta_min 3.03
_cell_volume 2540.5(8)
_computing_cell_refinement 'DENZO and SCALEPACK (Otwinowski & Minor, 1997)'
_computing_data_collection 'COLLECT (Nonius, 1998)'
_computing_data_reduction 'DENZO and SCALEPACK '
_computing_molecular_graphics 'SHELXTL-Plus (Sheldrick, 1991)'
_computing_publication_material 'SHELXL97, PARST95 (Nardelli, 1995), PLATON (Spek, 2003)'
_computing_structure_refinement 'SHELXL97 (Sheldrick, 1997)'
_computing_structure_solution 'SHELXS97 (Sheldrick, 1990)'
_diffrn_ambient_temperature 291.0(10)
_diffrn_detector_area_resol_mean '19 vertical, 18 horizontal'
_diffrn_measured_fraction_theta_full 0.977
_diffrn_measured_fraction_theta_max 0.977
_diffrn_measurement_device_type 'Nonius KappaCCD area-detector'
_diffrn_measurement_method \w
_diffrn_radiation_monochromator graphite
_diffrn_radiation_source 'fine-focus sealed tube'
_diffrn_radiation_type MoK\a
_diffrn_radiation_wavelength 0.71073
_diffrn_reflns_av_R_equivalents 0.042
_diffrn_reflns_av_sigmaI/netI 0.2266
_diffrn_reflns_limit_h_max 6
_diffrn_reflns_limit_h_min -6
_diffrn_reflns_limit_k_max 20
_diffrn_reflns_limit_k_min -19
_diffrn_reflns_limit_l_max 31
_diffrn_reflns_limit_l_min -31
_diffrn_reflns_number 10129
_diffrn_reflns_theta_full 25.02
_diffrn_reflns_theta_max 25.02
_diffrn_reflns_theta_min 3.03
_diffrn_standards_decay_% 0
_diffrn_standards_number 0
_exptl_absorpt_coefficient_mu 0.212
_exptl_absorpt_correction_type none
_exptl_crystal_colour colourless
_exptl_crystal_density_diffrn 1.167
_exptl_crystal_density_method 'not measured'
_exptl_crystal_description Block
_exptl_crystal_F_000 960
_exptl_crystal_size_max 0.15
_exptl_crystal_size_mid 0.09
_exptl_crystal_size_min 0.05
_refine_diff_density_max 0.096
_refine_diff_density_min -0.089
_refine_ls_abs_structure_details 'Flack (1983); 1472 Friedel pairs'
_refine_ls_abs_structure_Flack 0.00(10)
_refine_ls_extinction_coef 0.0020(4)
_refine_ls_extinction_expression Fc^*^=kFc[1+0.001xFc^2^\l^3^/sin(2\q)]^-1/4^
_refine_ls_extinction_method SHELXL97
_refine_ls_goodness_of_fit_ref 0.894
_refine_ls_hydrogen_treatment constr
_refine_ls_matrix_type full
_refine_ls_number_parameters 276
_refine_ls_number_reflns 4029
_refine_ls_number_restraints 0
_refine_ls_restrained_S_all 0.894
_refine_ls_R_factor_all 0.1406
_refine_ls_R_factor_gt 0.0323
_refine_ls_shift/su_max 0.001
_refine_ls_shift/su_mean 0.000
_refine_ls_structure_factor_coef Fsqd
_refine_ls_weighting_details 'w = [exp{5.20(sin\q/\l)^2^}]/[\s^2^(Fo^2^)]'
_refine_ls_weighting_scheme calc
_refine_ls_wR_factor_gt 0.0598
_refine_ls_wR_factor_ref 0.0822
_reflns_number_gt 1555
_reflns_number_total 4029
_reflns_threshold_expression I>2\s(I)
_cod_data_source_file ci2010.cif
_cod_data_source_block I
_cod_original_cell_volume 2540.6(9)
_cod_database_code 2208548
_cod_database_fobs_code 2208548

loop_
_symmetry_equiv_pos_as_xyz
'x, y, z'
'-x+1/2, -y, z+1/2'
'-x, y+1/2, -z+1/2'
'x+1/2, -y+1/2, -z'

loop_
_atom_site_type_symbol
_atom_site_label
_atom_site_fract_x
_atom_site_fract_y
_atom_site_fract_z
_atom_site_U_iso_or_equiv
_atom_site_adp_type
_atom_site_calc_flag
_atom_site_refinement_flags
_atom_site_occupancy
S S 0.4504(2) 0.26812(7) 0.36180(4) 0.0856(4) Uani d . 1
P P -0.00906(18) 0.20998(6) 0.23586(4) 0.0619(3) Uani d . 1
O O1 0.3113(6) 0.34075(17) 0.37320(12) 0.1239(12) Uani d . 1
O O2 0.0071(4) 0.26238(12) 0.18666(9) 0.0661(7) Uani d . 1
O O3 -0.2430(4) 0.21147(15) 0.26060(10) 0.0775(8) Uani d . 1
C C1 0.2665(6) 0.2099(2) 0.32076(14) 0.0711(11) Uani d . 1
H H1A 0.3429 0.1592 0.3144 0.085 Uiso calc R 1
H H1B 0.1147 0.1996 0.3367 0.085 Uiso calc R 1
C C2 0.2247(6) 0.2528(2) 0.27139(15) 0.0627(11) Uani d . 1
H H2A 0.3702 0.2515 0.2520 0.075 Uiso calc R 1
H H2B 0.1869 0.3080 0.2781 0.075 Uiso calc R 1
C C11 0.4260(8) 0.2040(3) 0.41433(15) 0.0680(11) Uani d . 1
C C12 0.2447(8) 0.2112(3) 0.4479(2) 0.0905(14) Uani d . 1
H H12 0.1267 0.2492 0.4431 0.109 Uiso calc R 1
C C13 0.2372(10) 0.1620(4) 0.4889(2) 0.1037(17) Uani d . 1
H H13 0.1120 0.1672 0.5113 0.124 Uiso calc R 1
C C14 0.4078(13) 0.1058(3) 0.4977(2) 0.0966(16) Uani d . 1
C C15 0.5874(10) 0.0991(3) 0.4630(3) 0.1007(17) Uani d . 1
H H15 0.7042 0.0605 0.4673 0.121 Uiso calc R 1
C C16 0.5973(8) 0.1479(3) 0.42242(19) 0.0894(15) Uani d . 1
H H16 0.7225 0.1429 0.4000 0.107 Uiso calc R 1
C C17 0.3973(11) 0.0532(3) 0.54397(19) 0.152(3) Uani d . 1
H H17A 0.4156 -0.0014 0.5345 0.228 Uiso calc R 1
H H17B 0.2466 0.0602 0.5602 0.228 Uiso calc R 1
H H17C 0.5230 0.0679 0.5663 0.228 Uiso calc R 1
C C21 -0.1976(7) 0.2693(2) 0.15310(15) 0.0677(12) Uani d . 1
H H21 -0.3429 0.2708 0.1733 0.081 Uiso calc R 1
C C22 -0.1761(6) 0.3469(2) 0.12553(15) 0.0632(11) Uani d . 1
H H22 -0.0309 0.3436 0.1055 0.076 Uiso calc R 1
C C23 -0.3852(8) 0.3527(3) 0.08890(16) 0.0895(14) Uani d . 1
H H23A -0.5323 0.3575 0.1075 0.107 Uiso calc R 1
H H23B -0.3670 0.4003 0.0689 0.107 Uiso calc R 1
C C24 -0.4024(8) 0.2811(3) 0.05463(17) 0.1050(16) Uani d . 1
H H24A -0.5413 0.2868 0.0335 0.126 Uiso calc R 1
H H24B -0.2632 0.2796 0.0333 0.126 Uiso calc R 1
C C25 -0.4199(8) 0.2033(3) 0.08300(17) 0.0917(14) Uani d . 1
H H25 -0.5665 0.2047 0.1027 0.110 Uiso calc R 1
C C26 -0.2113(7) 0.1987(2) 0.11896(16) 0.0803(13) Uani d . 1
H H26A -0.2258 0.1508 0.1388 0.096 Uiso calc R 1
H H26B -0.0646 0.1951 0.1001 0.096 Uiso calc R 1
C C27 -0.1509(8) 0.4199(2) 0.15839(17) 0.0774(13) Uani d . 1
H H27 -0.0263 0.4076 0.1827 0.093 Uiso calc R 1
C C28 -0.0638(9) 0.4924(2) 0.12899(17) 0.1159(17) Uani d . 1
H H28A 0.0764 0.4785 0.1105 0.174 Uiso calc R 1
H H28B -0.0273 0.5348 0.1516 0.174 Uiso calc R 1
H H28C -0.1861 0.5093 0.1064 0.174 Uiso calc R 1
C C29 -0.3732(8) 0.4405(3) 0.18809(18) 0.1134(18) Uani d . 1
H H29A -0.3393 0.4841 0.2100 0.170 Uiso calc R 1
H H29B -0.4217 0.3952 0.2073 0.170 Uiso calc R 1
H H29C -0.4987 0.4553 0.1657 0.170 Uiso calc R 1
C C30 -0.4319(10) 0.1313(3) 0.04916(18) 0.139(2) Uani d . 1
H H30A -0.2928 0.1297 0.0285 0.208 Uiso calc R 1
H H30B -0.5713 0.1347 0.0286 0.208 Uiso calc R 1
H H30C -0.4393 0.0839 0.0690 0.208 Uiso calc R 1
C C31 0.0663(7) 0.1117(2) 0.21851(14) 0.0579(11) Uani d . 1
C C32 -0.0954(7) 0.0517(3) 0.22548(17) 0.0825(14) Uani d . 1
H H32 -0.2357 0.0625 0.2425 0.099 Uiso calc R 1
C C33 -0.0566(10) -0.0241(3) 0.2080(2) 0.1101(19) Uani d . 1
H H33 -0.1698 -0.0636 0.2134 0.132 Uiso calc R 1
C C34 0.1470(12) -0.0413(3) 0.1831(2) 0.1030(17) Uani d . 1
H H34 0.1728 -0.0925 0.1711 0.124 Uiso calc R 1
C C35 0.3143(9) 0.0166(4) 0.17553(16) 0.0909(15) Uani d . 1
H H35 0.4542 0.0048 0.1585 0.109 Uiso calc R 1
C C36 0.2743(8) 0.0930(3) 0.19339(16) 0.0737(12) Uani d . 1
H H36 0.3887 0.1321 0.1884 0.088 Uiso calc R 1

loop_
_atom_site_aniso_label
_atom_site_aniso_U_11
_atom_site_aniso_U_22
_atom_site_aniso_U_33
_atom_site_aniso_U_12
_atom_site_aniso_U_13
_atom_site_aniso_U_23
S 0.0972(9) 0.0820(9) 0.0776(8) -0.0179(7) -0.0114(7) -0.0060(7)
P 0.0528(6) 0.0625(7) 0.0702(7) 0.0019(6) -0.0026(7) 0.0059(6)
O1 0.193(3) 0.067(2) 0.112(3) 0.020(2) -0.026(2) -0.0165(19)
O2 0.0555(15) 0.0646(16) 0.0782(17) -0.0015(15) -0.0069(18) 0.0164(13)
O3 0.0492(13) 0.096(2) 0.087(2) 0.0058(15) 0.0123(15) 0.0046(18)
C1 0.062(2) 0.070(3) 0.082(3) -0.006(2) -0.012(2) -0.005(3)
C2 0.056(2) 0.059(3) 0.073(3) 0.0012(19) -0.010(2) 0.001(2)
C11 0.074(3) 0.070(3) 0.060(3) -0.001(3) -0.007(3) -0.002(3)
C12 0.078(3) 0.104(4) 0.089(4) 0.006(3) 0.010(3) -0.010(4)
C13 0.097(4) 0.134(5) 0.081(5) -0.014(4) 0.021(4) -0.019(4)
C14 0.113(5) 0.102(5) 0.075(4) -0.019(4) -0.013(4) -0.007(3)
C15 0.091(4) 0.101(4) 0.111(5) 0.010(3) -0.008(4) 0.007(4)
C16 0.081(4) 0.101(4) 0.086(4) -0.002(3) 0.010(3) 0.006(3)
C17 0.199(7) 0.155(5) 0.102(5) -0.049(4) -0.012(4) 0.048(4)
C21 0.055(3) 0.069(3) 0.079(3) 0.005(2) -0.001(2) 0.010(3)
C22 0.055(3) 0.064(3) 0.070(3) 0.005(2) -0.001(2) 0.008(3)
C23 0.104(4) 0.088(4) 0.076(3) 0.009(3) -0.023(3) 0.015(3)
C24 0.142(4) 0.089(4) 0.084(4) -0.003(4) -0.034(3) 0.003(4)
C25 0.105(4) 0.083(4) 0.087(4) -0.018(3) -0.025(3) -0.001(3)
C26 0.086(3) 0.068(3) 0.087(3) -0.003(2) -0.003(3) 0.005(3)
C27 0.082(3) 0.063(3) 0.088(4) 0.004(2) -0.013(3) 0.004(3)
C28 0.141(5) 0.069(3) 0.137(4) 0.003(3) -0.010(4) 0.015(3)
C29 0.105(4) 0.122(4) 0.113(4) 0.025(3) 0.001(4) -0.025(3)
C30 0.200(6) 0.096(4) 0.120(5) -0.034(4) -0.045(4) 0.000(4)
C31 0.054(3) 0.055(3) 0.064(3) -0.007(2) -0.008(2) 0.011(2)
C32 0.071(3) 0.062(3) 0.115(4) -0.005(3) -0.009(3) 0.018(3)
C33 0.107(5) 0.052(4) 0.172(6) -0.011(3) -0.024(4) 0.005(3)
C34 0.130(5) 0.063(4) 0.117(5) 0.024(4) -0.035(4) -0.010(3)
C35 0.096(4) 0.094(4) 0.083(4) 0.015(4) -0.004(3) -0.009(3)
C36 0.072(3) 0.065(4) 0.085(3) -0.003(2) 0.003(3) 0.001(3)

loop_
_atom_type_symbol
_atom_type_description
_atom_type_scat_dispersion_real
_atom_type_scat_dispersion_imag
_atom_type_scat_source
C C 0.0033 0.0016 'International Tables Vol C Tables 4.2.6.8 and 6.1.1.4'
H H 0.0000 0.0000 'International Tables Vol C Tables 4.2.6.8 and 6.1.1.4'
O O 0.0106 0.0060 'International Tables Vol C Tables 4.2.6.8 and 6.1.1.4'
P P 0.1023 0.0942 'International Tables Vol C Tables 4.2.6.8 and 6.1.1.4'
S S 0.1246 0.1234 'International Tables Vol C Tables 4.2.6.8 and 6.1.1.4'

loop_
_geom_angle_atom_site_label_1
_geom_angle_atom_site_label_2
_geom_angle_atom_site_label_3
_geom_angle
O1 S C11 107.1(2)
O1 S C1 105.81(18)
C11 S C1 96.39(18)
O3 P O2 114.60(14)
O3 P C31 110.38(18)
O2 P C31 106.57(16)
O3 P C2 114.24(17)
O2 P C2 100.35(16)
C31 P C2 110.08(17)
C21 O2 P 120.7(2)
C2 C1 S 111.3(3)
C2 C1 H1A 109.4
S C1 H1A 109.4
C2 C1 H1B 109.4
S C1 H1B 109.4
H1A C1 H1B 108.0
C1 C2 P 112.9(2)
C1 C2 H2A 109.0
P C2 H2A 109.0
C1 C2 H2B 109.0
P C2 H2B 109.0
H2A C2 H2B 107.8
C16 C11 C12 118.8(4)
C16 C11 S 119.4(4)
C12 C11 S 121.8(5)
C11 C12 C13 119.8(5)
C11 C12 H12 120.1
C13 C12 H12 120.1
C14 C13 C12 122.1(5)
C14 C13 H13 119.0
C12 C13 H13 119.0
C13 C14 C15 117.0(5)
C13 C14 C17 120.9(7)
C15 C14 C17 122.1(7)
C16 C15 C14 121.3(5)
C16 C15 H15 119.3
C14 C15 H15 119.3
C15 C16 C11 120.9(5)
C15 C16 H16 119.5
C11 C16 H16 119.5
C14 C17 H17A 109.5
C14 C17 H17B 109.5
H17A C17 H17B 109.5
C14 C17 H17C 109.5
H17A C17 H17C 109.5
H17B C17 H17C 109.5
O2 C21 C26 110.7(3)
O2 C21 C22 107.9(3)
C26 C21 C22 112.9(3)
O2 C21 H21 108.4
C26 C21 H21 108.4
C22 C21 H21 108.4
C21 C22 C27 115.0(3)
C21 C22 C23 108.0(3)
C27 C22 C23 113.2(3)
C21 C22 H22 106.7
C27 C22 H22 106.7
C23 C22 H22 106.7
C24 C23 C22 112.8(4)
C24 C23 H23A 109.0
C22 C23 H23A 109.0
C24 C23 H23B 109.0
C22 C23 H23B 109.0
H23A C23 H23B 107.8
C25 C24 C23 112.5(4)
C25 C24 H24A 109.1
C23 C24 H24A 109.1
C25 C24 H24B 109.1
C23 C24 H24B 109.1
H24A C24 H24B 107.8
C30 C25 C24 113.0(4)
C30 C25 C26 112.0(4)
C24 C25 C26 108.2(3)
C30 C25 H25 107.8
C24 C25 H25 107.8
C26 C25 H25 107.8
C21 C26 C25 112.8(4)
C21 C26 H26A 109.0
C25 C26 H26A 109.0
C21 C26 H26B 109.0
C25 C26 H26B 109.0
H26A C26 H26B 107.8
C22 C27 C29 114.3(4)
C22 C27 C28 111.9(4)
C29 C27 C28 110.5(4)
C22 C27 H27 106.5
C29 C27 H27 106.5
C28 C27 H27 106.5
C27 C28 H28A 109.5
C27 C28 H28B 109.5
H28A C28 H28B 109.5
C27 C28 H28C 109.5
H28A C28 H28C 109.5
H28B C28 H28C 109.5
C27 C29 H29A 109.5
C27 C29 H29B 109.5
H29A C29 H29B 109.5
C27 C29 H29C 109.5
H29A C29 H29C 109.5
H29B C29 H29C 109.5
C25 C30 H30A 109.5
C25 C30 H30B 109.5
H30A C30 H30B 109.5
C25 C30 H30C 109.5
H30A C30 H30C 109.5
H30B C30 H30C 109.5
C32 C31 C36 117.3(4)
C32 C31 P 119.6(3)
C36 C31 P 122.8(3)
C31 C32 C33 122.1(4)
C31 C32 H32 119.0
C33 C32 H32 119.0
C34 C33 C32 119.9(5)
C34 C33 H33 120.0
C32 C33 H33 120.0
C33 C34 C35 120.0(5)
C33 C34 H34 120.0
C35 C34 H34 120.0
C34 C35 C36 119.7(5)
C34 C35 H35 120.1
C36 C35 H35 120.1
C31 C36 C35 121.0(4)
C31 C36 H36 119.5
C35 C36 H36 119.5

loop_
_geom_bond_atom_site_label_1
_geom_bond_atom_site_label_2
_geom_bond_distance
S O1 1.483(3)
S C11 1.782(4)
S C1 1.801(3)
P O3 1.473(2)
P O2 1.592(2)
P C31 1.770(4)
P C2 1.776(3)
O2 C21 1.466(4)
C1 C2 1.529(5)
C1 H1A 0.97
C1 H1B 0.97
C2 H2A 0.97
C2 H2B 0.97
C11 C16 1.366(5)
C11 C12 1.366(5)
C12 C13 1.380(6)
C12 H12 0.93
C13 C14 1.367(6)
C13 H13 0.93
C14 C15 1.379(6)
C14 C17 1.528(6)
C15 C16 1.365(6)
C15 H15 0.93
C16 H16 0.93
C17 H17A 0.96
C17 H17B 0.96
C17 H17C 0.96
C21 C26 1.502(5)
C21 C22 1.507(4)
C21 H21 0.98
C22 C27 1.519(5)
C22 C23 1.536(5)
C22 H22 0.98
C23 C24 1.519(5)
C23 H23A 0.97
C23 H23B 0.97
C24 C25 1.517(5)
C24 H24A 0.97
C24 H24B 0.97
C25 C30 1.516(5)
C25 C26 1.521(5)
C25 H25 0.98
C26 H26A 0.97
C26 H26B 0.97
C27 C29 1.522(5)
C27 C28 1.533(5)
C27 H27 0.98
C28 H28A 0.96
C28 H28B 0.96
C28 H28C 0.96
C29 H29A 0.96
C29 H29B 0.96
C29 H29C 0.96
C30 H30A 0.96
C30 H30B 0.96
C30 H30C 0.96
C31 C32 1.371(5)
C31 C36 1.386(5)
C32 C33 1.376(5)
C32 H32 0.93
C33 C34 1.357(7)
C33 H33 0.93
C34 C35 1.369(6)
C34 H34 0.93
C35 C36 1.391(5)
C35 H35 0.93
C36 H36 0.93

loop_
_geom_hbond_atom_site_label_D
_geom_hbond_atom_site_label_H
_geom_hbond_atom_site_label_A
_geom_hbond_site_symmetry_A
_geom_hbond_distance_DH
_geom_hbond_distance_HA
_geom_hbond_distance_DA
_geom_hbond_angle_DHA
C2 H2A O3 1_655 0.97 2.29 3.085(4) 139
C29 H29A Cg 3_555 0.96 2.86 3.695(6) 146

loop_
_geom_torsion_atom_site_label_1
_geom_torsion_atom_site_label_2
_geom_torsion_atom_site_label_3
_geom_torsion_atom_site_label_4
_geom_torsion
O3 P O2 C21 -35.6(3)
C31 P O2 C21 86.8(3)
C2 P O2 C21 -158.4(3)
O1 S C1 C2 64.2(3)
C11 S C1 C2 174.1(3)
S C1 C2 P -165.93(17)
O3 P C2 C1 61.1(3)
O2 P C2 C1 -175.8(3)
C31 P C2 C1 -63.7(3)
O1 S C11 C16 -156.5(3)
C1 S C11 C16 94.7(3)
O1 S C11 C12 21.1(4)
C1 S C11 C12 -87.7(4)
C16 C11 C12 C13 -0.3(7)
S C11 C12 C13 -177.9(4)
C11 C12 C13 C14 0.6(8)
C12 C13 C14 C15 -1.3(8)
C12 C13 C14 C17 178.8(4)
C13 C14 C15 C16 1.7(7)
C17 C14 C15 C16 -178.3(5)
C14 C15 C16 C11 -1.5(7)
C12 C11 C16 C15 0.7(7)
S C11 C16 C15 178.4(4)
P O2 C21 C26 -81.9(3)
P O2 C21 C22 154.1(2)
O2 C21 C22 C27 -54.8(4)
C26 C21 C22 C27 -177.5(3)
O2 C21 C22 C23 177.8(3)
C26 C21 C22 C23 55.1(4)
C21 C22 C23 C24 -54.1(5)
C27 C22 C23 C24 177.4(4)
C22 C23 C24 C25 56.1(5)
C23 C24 C25 C30 -178.8(4)
C23 C24 C25 C26 -54.2(5)
O2 C21 C26 C25 -179.5(3)
C22 C21 C26 C25 -58.4(5)
C30 C25 C26 C21 -179.5(4)
C24 C25 C26 C21 55.3(5)
C21 C22 C27 C29 -68.7(5)
C23 C22 C27 C29 56.0(5)
C21 C22 C27 C28 164.7(3)
C23 C22 C27 C28 -70.6(5)
O3 P C31 C32 4.9(4)
O2 P C31 C32 -120.1(3)
C2 P C31 C32 131.9(3)
O3 P C31 C36 178.3(3)
O2 P C31 C36 53.3(4)
C2 P C31 C36 -54.7(4)
C36 C31 C32 C33 -0.6(6)
P C31 C32 C33 173.1(4)
C31 C32 C33 C34 0.0(7)
C32 C33 C34 C35 0.4(8)
C33 C34 C35 C36 -0.2(8)
C32 C31 C36 C35 0.8(6)
P C31 C36 C35 -172.7(3)
C34 C35 C36 C31 -0.4(7)

loop_
_cod_related_entry_id
_cod_related_entry_database
_cod_related_entry_code
1 ChemSpider 21179581
